data_4500378
loop_
_publ_author_name
'Wan, Chong-Qing'
'Mak, Thomas C. W.'

_publ_section_title
;
 Unusual Carbonyl&#x00B7;&#x00B7;&#x00B7;Carbonyl Interaction in
 Supramolecular Structures of Silver(I) Complexes with
 2,6-Pyridinediylbis(4-pyridinyl)methanone
;
_journal_issue 3
_journal_name_full 'Crystal Growth &amp; Design'
_journal_page_first 832
_journal_paper_doi 10.1021/cg101490a
_journal_volume 11
_journal_year 2011
_chemical_formula_sum 'C20 H11 Ag F5 N3 O4'
_chemical_formula_weight 560.19
_chemical_name_systematic
; 
 ? 
;
_space_group_IT_number 2
_symmetry_cell_setting triclinic
_symmetry_space_group_name_Hall '-P 1'
_symmetry_space_group_name_H-M 'P -1'
_atom_sites_solution_hydrogens geom
_atom_sites_solution_primary direct
_atom_sites_solution_secondary difmap
_audit_creation_method SHELXL-97
_cell_angle_alpha 93.867(9)
_cell_angle_beta 102.894(8)
_cell_angle_gamma 108.332(9)
_cell_formula_units_Z 2
_cell_length_a 9.399(4)
_cell_length_b 9.791(5)
_cell_length_c 12.087(6)
_cell_measurement_temperature 293(2)
_cell_volume 1017.8(8)
_computing_cell_refinement 'Bruker SMART'
_computing_data_collection 'Bruker SMART'
_computing_data_reduction 'Bruker SAINT'
_computing_molecular_graphics 'Bruker SHELXTL'
_computing_publication_material 'Bruker SHELXTL'
_computing_structure_refinement 'SHELXL-97 (Sheldrick, 1997)'
_computing_structure_solution 'SHELXS-97 (Sheldrick, 1990)'
_diffrn_ambient_temperature 293(2)
_diffrn_measured_fraction_theta_full 0.994
_diffrn_measured_fraction_theta_max 0.994
_diffrn_radiation_monochromator graphite
_diffrn_radiation_source 'fine-focus sealed tube'
_diffrn_radiation_type MoK\a
_diffrn_radiation_wavelength 0.71073
_diffrn_reflns_av_R_equivalents 0.0187
_diffrn_reflns_av_sigmaI/netI 0.0306
_diffrn_reflns_limit_h_max 10
_diffrn_reflns_limit_h_min -11
_diffrn_reflns_limit_k_max 10
_diffrn_reflns_limit_k_min -11
_diffrn_reflns_limit_l_max 12
_diffrn_reflns_limit_l_min -14
_diffrn_reflns_number 5549
_diffrn_reflns_theta_full 25.01
_diffrn_reflns_theta_max 25.01
_diffrn_reflns_theta_min 2.22
_exptl_absorpt_coefficient_mu 1.070
_exptl_absorpt_correction_T_max 1.000000
_exptl_absorpt_correction_T_min 0.657312
_exptl_absorpt_correction_type multi-scan
_exptl_absorpt_process_details sadabs
_exptl_crystal_colour colorless
_exptl_crystal_density_diffrn 1.828
_exptl_crystal_density_method 'not measured'
_exptl_crystal_description block
_exptl_crystal_F_000 552
_exptl_crystal_size_max 0.45
_exptl_crystal_size_mid 0.32
_exptl_crystal_size_min 0.26
_refine_diff_density_max 0.844
_refine_diff_density_min -0.511
_refine_diff_density_rms 0.083
_refine_ls_extinction_method none
_refine_ls_goodness_of_fit_ref 1.040
_refine_ls_hydrogen_treatment constr
_refine_ls_matrix_type full
_refine_ls_number_parameters 298
_refine_ls_number_reflns 3570
_refine_ls_number_restraints 9
_refine_ls_restrained_S_all 1.048
_refine_ls_R_factor_all 0.0529
_refine_ls_R_factor_gt 0.0456
_refine_ls_shift/su_max 0.001
_refine_ls_shift/su_mean 0.000
_refine_ls_structure_factor_coef Fsqd
_refine_ls_weighting_details 'calc w=1/[\s^2^(Fo^2^)+(0.0702P)^2^+1.6219P] where P=(Fo^2^+2Fc^2^)/3'
_refine_ls_weighting_scheme calc
_refine_ls_wR_factor_gt 0.1219
_refine_ls_wR_factor_ref 0.1318
_reflns_number_gt 3070
_reflns_number_total 3570
_reflns_threshold_expression >2sigma(I)
_cod_data_source_file cg101490a_si_001.cif
_cod_data_source_block compound7
_cod_depositor_comments
;
The following automatic conversions were performed:

'_symmetry_cell_setting' value 'Triclinic' changed to 'triclinic'
according to /home/saulius/struct/CIF-dictionaries/cif_core.dic
dictionary named 'cif_core.dic' version 2.4.1 from 2010-06-29.

Automatic conversion script
Id: cif_fix_values 1715 2011-07-08 13:25:40Z adriana 
;
_cod_original_sg_symbol_H-M P-1
_cod_database_code 4500378

loop_
_symmetry_equiv_pos_as_xyz
'x, y, z'
'-x, -y, -z'

loop_
_atom_site_label
_atom_site_type_symbol
_atom_site_fract_x
_atom_site_fract_y
_atom_site_fract_z
_atom_site_U_iso_or_equiv
_atom_site_adp_type
_atom_site_occupancy
_atom_site_symmetry_multiplicity
_atom_site_calc_flag
_atom_site_refinement_flags
Ag1 Ag 0.85176(4) 1.07288(4) 0.40414(3) 0.06459(19) Uani 1 1 d .
O1 O 0.3855(5) 0.5712(4) -0.0901(3) 0.0774(11) Uani 1 1 d .
O2 O -0.1647(5) 0.2666(4) 0.2034(4) 0.0892(14) Uani 1 1 d .
N1 N 0.6615(4) 0.9026(4) 0.2715(3) 0.0551(9) Uani 1 1 d .
N2 N 0.1533(4) 0.4606(4) 0.1013(3) 0.0442(8) Uani 1 1 d .
N3 N 0.0919(4) 0.7326(4) 0.4628(3) 0.0549(9) Uani 1 1 d .
C1 C 0.6207(6) 0.9272(5) 0.1640(4) 0.0646(13) Uani 1 1 d .
H1A H 0.6645 1.0200 0.1471 0.078 Uiso 1 1 calc R
C2 C 0.5169(6) 0.8217(5) 0.0767(4) 0.0612(12) Uani 1 1 d .
H2A H 0.4924 0.8434 0.0026 0.073 Uiso 1 1 calc R
C3 C 0.4493(5) 0.6834(5) 0.0998(4) 0.0472(10) Uani 1 1 d .
C4 C 0.4909(5) 0.6575(5) 0.2115(4) 0.0486(10) Uani 1 1 d .
H4A H 0.4481 0.5657 0.2307 0.058 Uiso 1 1 calc R
C5 C 0.5962(5) 0.7687(5) 0.2939(4) 0.0511(10) Uani 1 1 d .
H5A H 0.6233 0.7498 0.3686 0.061 Uiso 1 1 calc R
C6 C 0.3513(6) 0.5665(5) 0.0014(4) 0.0527(11) Uani 1 1 d .
C7 C 0.2162(5) 0.4426(4) 0.0144(3) 0.0454(9) Uani 1 1 d .
C8 C 0.1614(6) 0.3178(5) -0.0657(4) 0.0571(11) Uani 1 1 d .
H8A H 0.2076 0.3119 -0.1254 0.068 Uiso 1 1 calc R
C9 C 0.0381(6) 0.2030(5) -0.0558(4) 0.0643(13) Uani 1 1 d .
H9A H 0.0000 0.1174 -0.1077 0.077 Uiso 1 1 calc R
C10 C -0.0282(6) 0.2183(5) 0.0338(4) 0.0594(12) Uani 1 1 d .
H10A H -0.1117 0.1425 0.0433 0.071 Uiso 1 1 calc R
C11 C 0.0317(5) 0.3483(4) 0.1093(4) 0.0464(9) Uani 1 1 d .
C12 C -0.0477(5) 0.3639(5) 0.2020(4) 0.0545(11) Uani 1 1 d .
C13 C 0.0088(5) 0.4960(4) 0.2915(4) 0.0459(9) Uani 1 1 d .
C14 C -0.0998(5) 0.5293(5) 0.3361(4) 0.0586(12) Uani 1 1 d .
H14A H -0.2038 0.4718 0.3099 0.070 Uiso 1 1 calc R
C15 C -0.0556(6) 0.6474(6) 0.4193(4) 0.0614(12) Uani 1 1 d .
H15A H -0.1319 0.6692 0.4469 0.074 Uiso 1 1 calc R
C16 C 0.1967(6) 0.6975(6) 0.4212(5) 0.0737(16) Uani 1 1 d .
H16A H 0.3005 0.7542 0.4509 0.088 Uiso 1 1 calc R
C17 C 0.1603(6) 0.5820(6) 0.3367(5) 0.0691(14) Uani 1 1 d .
H17A H 0.2385 0.5622 0.3103 0.083 Uiso 1 1 calc R
C18 C 0.8443(6) 0.9060(7) 0.6466(4) 0.0676(14) Uani 1 1 d .
C19 C 0.6869(8) 0.9072(11) 0.6652(7) 0.106(3) Uani 1 1 d .
C20 C 0.6044(10) 0.7958(13) 0.7097(8) 0.175(6) Uani 1 1 d D
O3 O 0.9525(5) 0.9439(7) 0.7308(4) 0.1157(19) Uani 1 1 d .
O4 O 0.8458(6) 0.8789(5) 0.5477(3) 0.0865(12) Uani 1 1 d .
F1 F 0.5892(11) 0.6747(7) 0.6363(11) 0.279(7) Uani 1 1 d D
F2 F 0.6847(8) 0.7794(13) 0.8105(8) 0.273(6) Uani 1 1 d D
F3 F 0.4660(5) 0.7951(7) 0.7211(5) 0.147(2) Uani 1 1 d D
F4 F 0.7018(7) 1.0263(7) 0.7469(6) 0.174(3) Uani 1 1 d .
F5 F 0.5897(6) 0.9253(7) 0.5715(5) 0.137(2) Uani 1 1 d .

loop_
_atom_site_aniso_label
_atom_site_aniso_U_11
_atom_site_aniso_U_22
_atom_site_aniso_U_33
_atom_site_aniso_U_23
_atom_site_aniso_U_13
_atom_site_aniso_U_12
Ag1 0.0540(3) 0.0573(3) 0.0594(3) -0.02136(18) 0.01169(18) -0.00457(18)
O1 0.096(3) 0.068(2) 0.0421(19) -0.0062(16) 0.0222(18) -0.007(2)
O2 0.069(2) 0.0443(19) 0.139(4) -0.028(2) 0.056(3) -0.0138(18)
N1 0.050(2) 0.047(2) 0.052(2) -0.0122(17) 0.0125(17) -0.0017(17)
N2 0.0430(19) 0.0345(17) 0.0436(19) -0.0037(14) 0.0033(15) 0.0049(15)
N3 0.050(2) 0.051(2) 0.049(2) -0.0090(17) 0.0101(17) 0.0019(17)
C1 0.074(3) 0.041(2) 0.059(3) -0.001(2) 0.018(2) -0.007(2)
C2 0.072(3) 0.049(3) 0.046(2) 0.004(2) 0.012(2) 0.002(2)
C3 0.047(2) 0.043(2) 0.044(2) -0.0002(18) 0.0137(18) 0.0042(19)
C4 0.048(2) 0.043(2) 0.043(2) -0.0008(18) 0.0122(18) 0.0004(19)
C5 0.047(2) 0.052(3) 0.043(2) -0.0035(19) 0.0126(19) 0.003(2)
C6 0.060(3) 0.047(2) 0.040(2) 0.0010(18) 0.009(2) 0.007(2)
C7 0.047(2) 0.040(2) 0.036(2) -0.0041(16) 0.0002(17) 0.0071(18)
C8 0.063(3) 0.050(3) 0.044(2) -0.009(2) 0.007(2) 0.008(2)
C9 0.069(3) 0.045(3) 0.060(3) -0.018(2) 0.010(2) 0.002(2)
C10 0.054(3) 0.040(2) 0.066(3) -0.012(2) 0.011(2) -0.001(2)
C11 0.044(2) 0.035(2) 0.052(2) -0.0053(18) 0.0082(18) 0.0076(18)
C12 0.047(2) 0.040(2) 0.071(3) -0.005(2) 0.020(2) 0.007(2)
C13 0.043(2) 0.038(2) 0.051(2) 0.0026(18) 0.0129(18) 0.0049(18)
C14 0.039(2) 0.055(3) 0.068(3) -0.014(2) 0.011(2) 0.003(2)
C15 0.047(3) 0.063(3) 0.065(3) -0.020(2) 0.009(2) 0.016(2)
C16 0.044(3) 0.077(4) 0.074(3) -0.027(3) 0.018(2) -0.009(2)
C17 0.044(3) 0.077(3) 0.069(3) -0.024(3) 0.019(2) 0.002(2)
C18 0.054(3) 0.097(4) 0.047(3) -0.006(3) 0.013(2) 0.023(3)
C19 0.068(4) 0.163(8) 0.080(4) 0.019(5) 0.019(3) 0.027(5)
C20 0.118(8) 0.223(15) 0.241(15) 0.155(14) 0.085(9) 0.085(9)
O3 0.063(3) 0.180(6) 0.081(3) -0.031(3) 0.004(2) 0.029(3)
O4 0.105(3) 0.093(3) 0.060(2) -0.010(2) 0.027(2) 0.032(3)
F1 0.254(10) 0.068(3) 0.56(2) 0.014(7) 0.247(13) 0.022(5)
F2 0.141(5) 0.464(16) 0.281(10) 0.297(12) 0.082(6) 0.126(8)
F3 0.066(2) 0.200(5) 0.203(6) 0.088(5) 0.074(3) 0.045(3)
F4 0.124(4) 0.160(5) 0.213(6) -0.093(5) 0.034(4) 0.048(4)
F5 0.091(3) 0.196(5) 0.124(4) 0.074(4) 0.008(3) 0.053(3)

loop_
_atom_type_symbol
_atom_type_description
_atom_type_scat_dispersion_real
_atom_type_scat_dispersion_imag
_atom_type_scat_source
C C 0.0033 0.0016 'International Tables Vol C Tables 4.2.6.8 and 6.1.1.4'
H H 0.0000 0.0000 'International Tables Vol C Tables 4.2.6.8 and 6.1.1.4'
N N 0.0061 0.0033 'International Tables Vol C Tables 4.2.6.8 and 6.1.1.4'
O O 0.0106 0.0060 'International Tables Vol C Tables 4.2.6.8 and 6.1.1.4'
F F 0.0171 0.0103 'International Tables Vol C Tables 4.2.6.8 and 6.1.1.4'
Ag Ag -0.8971 1.1015 'International Tables Vol C Tables 4.2.6.8 and 6.1.1.4'

loop_
_geom_angle_atom_site_label_1
_geom_angle_atom_site_label_2
_geom_angle_atom_site_label_3
_geom_angle
_geom_angle_site_symmetry_3
N1 Ag1 N3 144.95(15) 2_676
C1 N1 C5 117.4(4) .
C1 N1 Ag1 120.8(3) .
C5 N1 Ag1 121.5(3) .
C11 N2 C7 116.4(4) .
C16 N3 C15 116.5(4) .
C16 N3 Ag1 124.0(3) 2_676
C15 N3 Ag1 119.5(3) 2_676
N1 C1 C2 123.1(4) .
N1 C1 H1A 118.5 .
C2 C1 H1A 118.5 .
C1 C2 C3 119.6(4) .
C1 C2 H2A 120.2 .
C3 C2 H2A 120.2 .
C2 C3 C4 117.6(4) .
C2 C3 C6 118.5(4) .
C4 C3 C6 123.5(4) .
C5 C4 C3 119.3(4) .
C5 C4 H4A 120.3 .
C3 C4 H4A 120.3 .
N1 C5 C4 123.0(4) .
N1 C5 H5A 118.5 .
C4 C5 H5A 118.5 .
O1 C6 C3 118.6(4) .
O1 C6 C7 119.9(4) .
C3 C6 C7 121.5(4) .
N2 C7 C8 123.8(4) .
N2 C7 C6 118.1(4) .
C8 C7 C6 118.1(4) .
C9 C8 C7 119.2(5) .
C9 C8 H8A 120.4 .
C7 C8 H8A 120.4 .
C8 C9 C10 118.1(4) .
C8 C9 H9A 121.0 .
C10 C9 H9A 121.0 .
C9 C10 C11 119.2(4) .
C9 C10 H10A 120.4 .
C11 C10 H10A 120.4 .
N2 C11 C10 123.3(4) .
N2 C11 C12 118.9(4) .
C10 C11 C12 117.8(4) .
O2 C12 C13 118.2(4) .
O2 C12 C11 118.7(4) .
C13 C12 C11 123.1(4) .
C14 C13 C17 117.0(4) .
C14 C13 C12 117.2(4) .
C17 C13 C12 125.7(4) .
C13 C14 C15 120.1(4) .
C13 C14 H14A 120.0 .
C15 C14 H14A 120.0 .
N3 C15 C14 123.1(4) .
N3 C15 H15A 118.5 .
C14 C15 H15A 118.5 .
N3 C16 C17 123.5(5) .
N3 C16 H16A 118.3 .
C17 C16 H16A 118.3 .
C13 C17 C16 119.8(5) .
C13 C17 H17A 120.1 .
C16 C17 H17A 120.1 .
O3 C18 O4 128.1(6) .
O3 C18 C19 116.2(5) .
O4 C18 C19 115.4(5) .
F5 C19 C20 107.3(7) .
F5 C19 F4 102.0(8) .
C20 C19 F4 99.9(8) .
F5 C19 C18 114.2(6) .
C20 C19 C18 118.1(8) .
F4 C19 C18 113.2(6) .
F2 C20 F3 107.8(7) .
F2 C20 C19 112.3(9) .
F3 C20 C19 117.6(8) .
F2 C20 F1 104.1(9) .
F3 C20 F1 110.8(9) .
C19 C20 F1 103.3(8) .

loop_
_geom_bond_atom_site_label_1
_geom_bond_atom_site_label_2
_geom_bond_distance
_geom_bond_site_symmetry_2
Ag1 N1 2.243(4) .
Ag1 N3 2.251(4) 2_676
O1 C6 1.219(6) .
O2 C12 1.212(6) .
N1 C1 1.330(7) .
N1 C5 1.336(6) .
N2 C11 1.340(5) .
N2 C7 1.342(6) .
N3 C16 1.323(7) .
N3 C15 1.335(6) .
N3 Ag1 2.251(4) 2_676
C1 C2 1.376(7) .
C1 H1A 0.9300 .
C2 C3 1.380(6) .
C2 H2A 0.9300 .
C3 C4 1.383(6) .
C3 C6 1.496(6) .
C4 C5 1.376(6) .
C4 H4A 0.9300 .
C5 H5A 0.9300 .
C6 C7 1.501(6) .
C7 C8 1.384(6) .
C8 C9 1.371(7) .
C8 H8A 0.9300 .
C9 C10 1.385(7) .
C9 H9A 0.9300 .
C10 C11 1.391(6) .
C10 H10A 0.9300 .
C11 C12 1.503(6) .
C12 C13 1.500(6) .
C13 C14 1.367(6) .
C13 C17 1.368(6) .
C14 C15 1.369(7) .
C14 H14A 0.9300 .
C15 H15A 0.9300 .
C16 C17 1.373(7) .
C16 H16A 0.9300 .
C17 H17A 0.9300 .
C18 O3 1.207(7) .
C18 O4 1.211(6) .
C18 C19 1.548(9) .
C19 F5 1.348(9) .
C19 C20 1.347(12) .
C19 F4 1.427(10) .
C20 F2 1.331(9) .
C20 F3 1.337(8) .
C20 F1 1.381(10) .

loop_
_geom_torsion_atom_site_label_1
_geom_torsion_atom_site_label_2
_geom_torsion_atom_site_label_3
_geom_torsion_atom_site_label_4
_geom_torsion
_geom_torsion_site_symmetry_1
N3 Ag1 N1 C1 88.4(5) 2_676
N3 Ag1 N1 C5 -98.6(4) 2_676
C5 N1 C1 C2 -0.5(8) .
Ag1 N1 C1 C2 172.8(4) .
N1 C1 C2 C3 0.6(9) .
C1 C2 C3 C4 -0.4(8) .
C1 C2 C3 C6 -173.0(5) .
C2 C3 C4 C5 0.1(7) .
C6 C3 C4 C5 172.3(4) .
C1 N1 C5 C4 0.1(7) .
Ag1 N1 C5 C4 -173.1(3) .
C3 C4 C5 N1 0.0(7) .
C2 C3 C6 O1 32.7(7) .
C4 C3 C6 O1 -139.4(5) .
C2 C3 C6 C7 -149.1(5) .
C4 C3 C6 C7 38.7(7) .
C11 N2 C7 C8 0.9(6) .
C11 N2 C7 C6 179.2(4) .
O1 C6 C7 N2 -160.7(5) .
C3 C6 C7 N2 21.2(6) .
O1 C6 C7 C8 17.8(7) .
C3 C6 C7 C8 -160.3(4) .
N2 C7 C8 C9 -1.7(7) .
C6 C7 C8 C9 180.0(4) .
C7 C8 C9 C10 1.0(8) .
C8 C9 C10 C11 0.3(8) .
C7 N2 C11 C10 0.5(6) .
C7 N2 C11 C12 -177.6(4) .
C9 C10 C11 N2 -1.1(8) .
C9 C10 C11 C12 177.1(5) .
N2 C11 C12 O2 174.3(5) .
C10 C11 C12 O2 -3.9(7) .
N2 C11 C12 C13 -4.2(7) .
C10 C11 C12 C13 177.6(4) .
O2 C12 C13 C14 -27.2(7) .
C11 C12 C13 C14 151.4(5) .
O2 C12 C13 C17 149.3(6) .
C11 C12 C13 C17 -32.1(8) .
C17 C13 C14 C15 2.3(8) .
C12 C13 C14 C15 179.1(5) .
C16 N3 C15 C14 -0.1(8) .
Ag1 N3 C15 C14 178.3(4) 2_676
C13 C14 C15 N3 -1.6(9) .
C15 N3 C16 C17 1.0(9) .
Ag1 N3 C16 C17 -177.3(5) 2_676
C14 C13 C17 C16 -1.4(8) .
C12 C13 C17 C16 -177.9(5) .
N3 C16 C17 C13 -0.3(10) .
O3 C18 C19 F5 153.4(8) .
O4 C18 C19 F5 -20.5(11) .
O3 C18 C19 C20 -79.0(11) .
O4 C18 C19 C20 107.1(9) .
O3 C18 C19 F4 37.3(10) .
O4 C18 C19 F4 -136.7(7) .
F5 C19 C20 F2 -172.6(9) .
F4 C19 C20 F2 -66.6(10) .
C18 C19 C20 F2 56.6(12) .
F5 C19 C20 F3 -46.6(12) .
F4 C19 C20 F3 59.4(10) .
C18 C19 C20 F3 -177.4(7) .
F5 C19 C20 F1 75.8(10) .
F4 C19 C20 F1 -178.2(7) .
C18 C19 C20 F1 -55.0(10) .
